data_7204183
loop_
_publ_author_name
'Allin, Steven M.'
'James, Stella L.'
'Martin, William P.'
'Smith, Timothy A. D.'
'Elsegood, Mark R. J.'

_publ_section_title
;
 Stereoselective synthesis of the pyrroloisoquinoline ring system
;
_journal_issue 22
_journal_name_full 'Journal of the Chemical Society, Perkin Transactions 1'
_journal_page_first 3029
_journal_paper_doi 10.1039/b105402n
_journal_year 2001
_chemical_formula_sum 'C15 H19 N O4'
_chemical_formula_weight 277.31
_chemical_name_systematic
;
?
;
_space_group_IT_number 19
_symmetry_cell_setting orthorhombic
_symmetry_space_group_name_Hall 'P 2ac 2ab'
_symmetry_space_group_name_H-M 'P 21 21 21'
_atom_sites_solution_hydrogens 'geom except OH coords freely refined'
_atom_sites_solution_primary direct
_atom_sites_solution_secondary difmap
_audit_creation_method SHELXL-97
_cell_angle_alpha 90.00
_cell_angle_beta 90.00
_cell_angle_gamma 90.00
_cell_formula_units_Z 4
_cell_length_a 5.3164(3)
_cell_length_b 11.9673(7)
_cell_length_c 20.8468(12)
_cell_measurement_reflns_used 5324
_cell_measurement_temperature 150(2)
_cell_measurement_theta_max 28.05
_cell_measurement_theta_min 2.59
_cell_volume 1326.33(13)
_computing_cell_refinement 'Bruker SAINT'
_computing_data_collection 'Bruker SMART'
_computing_data_reduction 'Bruker SAINT'
_computing_molecular_graphics 'Bruker SHELXTL'
_computing_publication_material 'Bruker SHELXTL and local programs'
_computing_structure_refinement 'Bruker SHELXTL'
_computing_structure_solution 'Bruker SHELXTL'
_diffrn_ambient_temperature 150(2)
_diffrn_measured_fraction_theta_full 1.000
_diffrn_measured_fraction_theta_max 0.935
_diffrn_measurement_device_type 'Bruker SMART 1000 CCD diffractometer'
_diffrn_measurement_method '\w rotation with narrow frames'
_diffrn_radiation_monochromator graphite
_diffrn_radiation_source 'sealed tube'
_diffrn_radiation_type MoK\a
_diffrn_radiation_wavelength 0.71073
_diffrn_reflns_av_R_equivalents 0.0210
_diffrn_reflns_av_sigmaI/netI 0.0226
_diffrn_reflns_limit_h_max 6
_diffrn_reflns_limit_h_min -7
_diffrn_reflns_limit_k_max 15
_diffrn_reflns_limit_k_min -15
_diffrn_reflns_limit_l_max 27
_diffrn_reflns_limit_l_min -27
_diffrn_reflns_number 11448
_diffrn_reflns_theta_full 26.00
_diffrn_reflns_theta_max 28.81
_diffrn_reflns_theta_min 1.95
_diffrn_standards_decay_% 0
_diffrn_standards_number 0
_exptl_absorpt_coefficient_mu 0.101
_exptl_absorpt_correction_T_max 0.994
_exptl_absorpt_correction_T_min 0.963
_exptl_absorpt_correction_type multi-scan
_exptl_crystal_colour colourless
_exptl_crystal_density_diffrn 1.389
_exptl_crystal_density_method 'not measured'
_exptl_crystal_description lath
_exptl_crystal_F_000 592
_exptl_crystal_size_max 0.38
_exptl_crystal_size_mid 0.09
_exptl_crystal_size_min 0.06
_refine_diff_density_max 0.242
_refine_diff_density_min -0.212
_refine_diff_density_rms 0.039
_refine_ls_abs_structure_details 'Flack H D (1983), Acta Cryst. A39, 876-881'
_refine_ls_abs_structure_Flack -0.2(9)
_refine_ls_extinction_method none
_refine_ls_goodness_of_fit_ref 1.029
_refine_ls_hydrogen_treatment mixed
_refine_ls_matrix_type full
_refine_ls_number_parameters 186
_refine_ls_number_reflns 3150
_refine_ls_number_restraints 0
_refine_ls_restrained_S_all 1.029
_refine_ls_R_factor_all 0.0394
_refine_ls_R_factor_gt 0.0333
_refine_ls_shift/su_max 0.001
_refine_ls_shift/su_mean 0.000
_refine_ls_structure_factor_coef Fsqd
_refine_ls_weighting_details 'calc w=1/[\s^2^(Fo^2^)+(0.0467P)^2^+0.2395P] where P=(Fo^2^+2Fc^2^)/3'
_refine_ls_weighting_scheme calc
_refine_ls_wR_factor_gt 0.0798
_refine_ls_wR_factor_ref 0.0835
_reflns_number_gt 2853
_reflns_number_total 3150
_reflns_threshold_expression I>2\s(I)
_cod_data_source_file b105402n.txt
_cod_data_source_block 12
_cod_original_cell_volume 1326.34(13)
_cod_original_sg_symbol_H-M P2(1)2(1)2(1)
_cod_database_code 7204183

loop_
_symmetry_equiv_pos_as_xyz
'x, y, z'
'-x+1/2, -y, z+1/2'
'-x, y+1/2, -z+1/2'
'x+1/2, -y+1/2, -z'

loop_
_atom_site_label
_atom_site_type_symbol
_atom_site_fract_x
_atom_site_fract_y
_atom_site_fract_z
_atom_site_U_iso_or_equiv
_atom_site_adp_type
_atom_site_occupancy
_atom_site_symmetry_multiplicity
_atom_site_calc_flag
_atom_site_refinement_flags
_atom_site_disorder_assembly
_atom_site_disorder_group
N1 N 0.3312(2) 0.42863(9) 0.05317(5) 0.0178(2) Uani 1 1 d . . .
C1 C 0.2294(3) 0.32631(11) 0.06310(6) 0.0192(3) Uani 1 1 d . . .
O1 O 0.0402(2) 0.28999(8) 0.03584(5) 0.0235(2) Uani 1 1 d . . .
C2 C 0.3870(3) 0.26633(12) 0.11295(7) 0.0227(3) Uani 1 1 d . . .
H2A H 0.4937 0.2083 0.0928 0.027 Uiso 1 1 calc R . .
H2B H 0.2791 0.2309 0.1459 0.027 Uiso 1 1 calc R . .
C3 C 0.5483(3) 0.35929(11) 0.14234(7) 0.0262(3) Uani 1 1 d . . .
H3A H 0.7177 0.3312 0.1537 0.031 Uiso 1 1 calc R . .
H3B H 0.4676 0.3905 0.1812 0.031 Uiso 1 1 calc R . .
C4 C 0.5638(3) 0.44731(11) 0.08896(7) 0.0184(3) Uani 1 1 d . . .
H4 H 0.7115 0.4311 0.0608 0.022 Uiso 1 1 calc R . .
C5 C 0.5782(3) 0.56652(11) 0.11248(6) 0.0176(3) Uani 1 1 d . . .
C6 C 0.7561(3) 0.59288(11) 0.16006(6) 0.0194(3) Uani 1 1 d . . .
H6 H 0.8670 0.5364 0.1751 0.023 Uiso 1 1 calc R . .
C7 C 0.7725(3) 0.69944(12) 0.18525(6) 0.0195(3) Uani 1 1 d . . .
C8 C 0.6040(3) 0.78250(11) 0.16310(6) 0.0197(3) Uani 1 1 d . . .
C9 C 0.4345(3) 0.75675(11) 0.11496(6) 0.0193(3) Uani 1 1 d . . .
H9 H 0.3257 0.8134 0.0992 0.023 Uiso 1 1 calc R . .
C10 C 0.4193(3) 0.64842(11) 0.08872(6) 0.0178(3) Uani 1 1 d . . .
C11 C 0.2220(3) 0.62489(11) 0.03801(6) 0.0194(3) Uani 1 1 d . . .
H11A H 0.2311 0.6838 0.0048 0.023 Uiso 1 1 calc R . .
H11B H 0.0535 0.6292 0.0581 0.023 Uiso 1 1 calc R . .
C12 C 0.2502(3) 0.51027(11) 0.00541(6) 0.0185(3) Uani 1 1 d . . .
H12 H 0.0816 0.4870 -0.0112 0.022 Uiso 1 1 calc R . .
C13 C 0.4335(3) 0.51352(11) -0.05097(6) 0.0218(3) Uani 1 1 d . . .
H13A H 0.3913 0.5780 -0.0787 0.026 Uiso 1 1 calc R . .
H13B H 0.6060 0.5251 -0.0343 0.026 Uiso 1 1 calc R . .
O2 O 0.4292(3) 0.41521(9) -0.08822(5) 0.0308(3) Uani 1 1 d . . .
H2 H 0.470(4) 0.3551(18) -0.0639(10) 0.046 Uiso 1 1 d . . .
O3 O 0.9384(2) 0.73175(8) 0.23174(5) 0.0249(2) Uani 1 1 d . . .
C14 C 1.1145(3) 0.64875(13) 0.25266(7) 0.0255(3) Uani 1 1 d . . .
H14A H 1.0237 0.5870 0.2730 0.038 Uiso 1 1 calc R . .
H14B H 1.2314 0.6820 0.2836 0.038 Uiso 1 1 calc R . .
H14C H 1.2088 0.6206 0.2157 0.038 Uiso 1 1 calc R . .
O4 O 0.6237(2) 0.88443(8) 0.19230(5) 0.0248(2) Uani 1 1 d . . .
C15 C 0.4302(3) 0.96346(12) 0.17765(8) 0.0284(3) Uani 1 1 d . . .
H15A H 0.4471 0.9878 0.1330 0.043 Uiso 1 1 calc R . .
H15B H 0.4456 1.0282 0.2061 0.043 Uiso 1 1 calc R . .
H15C H 0.2652 0.9285 0.1838 0.043 Uiso 1 1 calc R . .

loop_
_atom_site_aniso_label
_atom_site_aniso_U_11
_atom_site_aniso_U_22
_atom_site_aniso_U_33
_atom_site_aniso_U_23
_atom_site_aniso_U_13
_atom_site_aniso_U_12
N1 0.0205(6) 0.0159(5) 0.0171(5) 0.0015(4) -0.0007(5) 0.0007(4)
C1 0.0223(7) 0.0171(6) 0.0180(6) -0.0027(5) 0.0053(6) 0.0010(6)
O1 0.0228(5) 0.0203(5) 0.0276(5) -0.0002(4) -0.0005(4) -0.0027(4)
C2 0.0296(8) 0.0170(6) 0.0213(6) 0.0013(5) -0.0016(6) -0.0010(6)
C3 0.0372(9) 0.0176(6) 0.0238(7) 0.0047(5) -0.0084(7) -0.0016(7)
C4 0.0197(6) 0.0165(6) 0.0190(6) 0.0005(5) -0.0016(6) 0.0022(6)
C5 0.0188(6) 0.0169(6) 0.0171(6) 0.0001(5) 0.0026(5) 0.0012(6)
C6 0.0198(6) 0.0189(6) 0.0195(6) 0.0022(5) -0.0005(6) 0.0027(6)
C7 0.0194(7) 0.0223(6) 0.0168(6) 0.0001(5) 0.0020(5) -0.0020(6)
C8 0.0251(7) 0.0157(6) 0.0182(6) 0.0003(5) 0.0045(6) -0.0011(6)
C9 0.0240(7) 0.0164(6) 0.0175(6) 0.0022(5) 0.0016(6) 0.0016(6)
C10 0.0196(6) 0.0181(6) 0.0157(6) 0.0012(5) 0.0031(5) 0.0002(5)
C11 0.0210(7) 0.0181(6) 0.0191(6) 0.0005(5) -0.0019(6) 0.0032(5)
C12 0.0206(6) 0.0181(6) 0.0166(6) 0.0011(5) -0.0027(6) 0.0007(6)
C13 0.0276(7) 0.0194(6) 0.0183(6) 0.0019(5) 0.0004(6) 0.0028(6)
O2 0.0493(7) 0.0235(5) 0.0197(5) -0.0020(4) 0.0030(5) 0.0112(5)
O3 0.0268(6) 0.0224(5) 0.0255(5) -0.0053(4) -0.0066(4) 0.0012(5)
C14 0.0257(8) 0.0266(7) 0.0243(7) -0.0023(6) -0.0068(6) -0.0004(6)
O4 0.0310(6) 0.0186(5) 0.0246(5) -0.0037(4) -0.0035(4) 0.0011(4)
C15 0.0348(9) 0.0196(7) 0.0309(8) -0.0061(6) -0.0023(7) 0.0050(7)

loop_
_atom_type_symbol
_atom_type_description
_atom_type_scat_dispersion_real
_atom_type_scat_dispersion_imag
_atom_type_scat_source
C C 0.0033 0.0016 'International Tables Vol C Tables 4.2.6.8 and 6.1.1.4'
H H 0.0000 0.0000 'International Tables Vol C Tables 4.2.6.8 and 6.1.1.4'
N N 0.0061 0.0033 'International Tables Vol C Tables 4.2.6.8 and 6.1.1.4'
O O 0.0106 0.0060 'International Tables Vol C Tables 4.2.6.8 and 6.1.1.4'

loop_
_geom_angle_atom_site_label_1
_geom_angle_atom_site_label_2
_geom_angle_atom_site_label_3
_geom_angle
_geom_angle_site_symmetry_1
_geom_angle_site_symmetry_3
_geom_angle_publ_flag
C1 N1 C12 126.25(12) . . ?
C1 N1 C4 113.47(11) . . ?
C12 N1 C4 119.69(11) . . ?
O1 C1 N1 124.99(13) . . ?
O1 C1 C2 126.83(12) . . ?
N1 C1 C2 108.19(12) . . ?
C1 C2 C3 103.86(11) . . ?
C2 C3 C4 103.80(11) . . ?
N1 C4 C5 110.67(11) . . ?
N1 C4 C3 102.69(11) . . ?
C5 C4 C3 114.57(11) . . ?
C10 C5 C6 120.23(12) . . ?
C10 C5 C4 121.42(12) . . ?
C6 C5 C4 118.34(12) . . ?
C7 C6 C5 121.16(12) . . ?
O3 C7 C6 124.85(13) . . ?
O3 C7 C8 116.19(12) . . ?
C6 C7 C8 118.95(13) . . ?
O4 C8 C9 124.86(13) . . ?
O4 C8 C7 115.64(12) . . ?
C9 C8 C7 119.50(12) . . ?
C8 C9 C10 121.57(13) . . ?
C5 C10 C9 118.50(13) . . ?
C5 C10 C11 122.68(11) . . ?
C9 C10 C11 118.76(12) . . ?
C10 C11 C12 113.97(11) . . ?
N1 C12 C13 110.72(11) . . ?
N1 C12 C11 108.92(10) . . ?
C13 C12 C11 112.31(11) . . ?
O2 C13 C12 113.11(12) . . ?
C7 O3 C14 116.20(11) . . ?
C8 O4 C15 116.08(11) . . ?

loop_
_geom_bond_atom_site_label_1
_geom_bond_atom_site_label_2
_geom_bond_distance
_geom_bond_site_symmetry_2
_geom_bond_publ_flag
N1 C1 1.3547(17) . ?
N1 C12 1.4599(17) . ?
N1 C4 1.4616(18) . ?
C1 O1 1.2342(18) . ?
C1 C2 1.516(2) . ?
C2 C3 1.532(2) . ?
C3 C4 1.5344(19) . ?
C4 C5 1.5104(18) . ?
C5 C10 1.3854(19) . ?
C5 C6 1.4065(19) . ?
C6 C7 1.3819(18) . ?
C7 O3 1.3662(17) . ?
C7 C8 1.416(2) . ?
C8 O4 1.3673(16) . ?
C8 C9 1.384(2) . ?
C9 C10 1.4094(18) . ?
C10 C11 1.5157(19) . ?
C11 C12 1.5382(18) . ?
C12 C13 1.527(2) . ?
C13 O2 1.4099(17) . ?
O3 C14 1.4327(18) . ?
O4 C15 1.4305(18) . ?

loop_
_geom_hbond_atom_site_label_D
_geom_hbond_atom_site_label_H
_geom_hbond_atom_site_label_A
_geom_hbond_distance_DH
_geom_hbond_distance_HA
_geom_hbond_distance_DA
_geom_hbond_angle_DHA
_geom_hbond_site_symmetry_A
O2 H2 O1 0.91(2) 1.87(2) 2.7516(15) 163.7(19) 4

loop_
_cod_related_entry_id
_cod_related_entry_database
_cod_related_entry_code
1 ChemSpider 9219235
